data_4331944
loop_
_publ_author_name
'Chen, Chien-Hong'
'Lee, Gene-Hsiang'
'Liaw, Wen-Feng'

_publ_section_title
;
 Mononuclear [NiII(L)(P-(o-C6H4S)2(o-C6H4SH))]0/1-(L = Thiolate,
 Selenolate, PPh3, and Cl) Complexes with Intramolecular
 [Ni&#x00B7;&#x00B7;&#x00B7;S&#x00B7;&#x00B7;&#x00B7;H&#x00B7;&#x00B7;&#x00B7;S]/[Ni&#x00B7;&#x00B7;&#x00B7;H&#x00B7;&#x00B7;&#x00B7;S]
 Interactions Modulated by the Coordinated Ligand L:&#x00A0; Relevance to
 the [NiFe] Hydrogenases
;
_journal_issue 5
_journal_name_full 'Inorganic Chemistry'
_journal_page_first 2307
_journal_page_last 2316
_journal_paper_doi 10.1021/ic051924w
_journal_volume 45
_journal_year 2006
_chemical_formula_sum 'C36.5 H28 Cl Ni P2 S3'
_chemical_formula_weight 718.87
_chemical_name_systematic
; 
 ? 
;
_space_group_IT_number 15
_symmetry_cell_setting monoclinic
_symmetry_space_group_name_Hall '-C 2yc'
_symmetry_space_group_name_H-M 'C 1 2/c 1'
_atom_sites_solution_hydrogens geom
_atom_sites_solution_primary direct
_atom_sites_solution_secondary difmap
_audit_creation_method SHELXL-97
_cell_angle_alpha 90.00
_cell_angle_beta 91.0193(8)
_cell_angle_gamma 90.00
_cell_formula_units_Z 8
_cell_length_a 22.5507(3)
_cell_length_b 9.6175(2)
_cell_length_c 30.1274(4)
_cell_measurement_reflns_used all
_cell_measurement_temperature 295(2)
_cell_measurement_theta_max 27.50
_cell_measurement_theta_min 1.00
_cell_volume 6533.04(18)
_computing_cell_refinement DENZO-SMN
_computing_data_collection 'NONIUS COLLECT'
_computing_data_reduction DENZO-SMN
_computing_molecular_graphics SHELXTL
_computing_publication_material SHELXTL
_computing_structure_refinement 'SHELXL-97 (Sheldrick, 1997)'
_computing_structure_solution 'SHELXS-97 (Sheldrick, 1990)'
_diffrn_ambient_temperature 295(2)
_diffrn_measured_fraction_theta_full 0.999
_diffrn_measured_fraction_theta_max 0.999
_diffrn_measurement_device_type 'NONIUS KappaCCD'
_diffrn_measurement_method '\w scans'
_diffrn_radiation_monochromator graphite
_diffrn_radiation_source 'fine-focus sealed tube'
_diffrn_radiation_type MoK\a
_diffrn_radiation_wavelength 0.71073
_diffrn_reflns_av_R_equivalents 0.0491
_diffrn_reflns_av_sigmaI/netI 0.0466
_diffrn_reflns_limit_h_max 29
_diffrn_reflns_limit_h_min -28
_diffrn_reflns_limit_k_max 12
_diffrn_reflns_limit_k_min -12
_diffrn_reflns_limit_l_max 39
_diffrn_reflns_limit_l_min -37
_diffrn_reflns_number 38495
_diffrn_reflns_theta_full 27.50
_diffrn_reflns_theta_max 27.50
_diffrn_reflns_theta_min 1.35
_exptl_absorpt_coefficient_mu 0.992
_exptl_absorpt_correction_T_max 0.917
_exptl_absorpt_correction_T_min 0.810
_exptl_absorpt_correction_type multi-scan
_exptl_crystal_colour deep-blue
_exptl_crystal_density_diffrn 1.462
_exptl_crystal_density_method 'not measured'
_exptl_crystal_description plate
_exptl_crystal_F_000 2960
_exptl_crystal_size_max 0.25
_exptl_crystal_size_mid 0.20
_exptl_crystal_size_min 0.10
_refine_diff_density_max 0.822
_refine_diff_density_min -0.985
_refine_diff_density_rms 0.072
_refine_ls_extinction_method none
_refine_ls_goodness_of_fit_ref 1.025
_refine_ls_hydrogen_treatment mixed
_refine_ls_matrix_type full
_refine_ls_number_parameters 393
_refine_ls_number_reflns 7501
_refine_ls_number_restraints 1
_refine_ls_restrained_S_all 1.027
_refine_ls_R_factor_all 0.0921
_refine_ls_R_factor_gt 0.0547
_refine_ls_shift/su_max 0.002
_refine_ls_shift/su_mean 0.000
_refine_ls_structure_factor_coef Fsqd
_refine_ls_weighting_details 'calc w=1/[\s^2^(Fo^2^)+(0.0861P)^2^+9.7520P] where P=(Fo^2^+2Fc^2^)/3'
_refine_ls_weighting_scheme calc
_refine_ls_wR_factor_gt 0.1512
_refine_ls_wR_factor_ref 0.1686
_reflns_number_gt 4944
_reflns_number_total 7501
_reflns_threshold_expression >2sigma(I)
_cod_data_source_file ic051924wsup3.cif
_cod_data_source_block ic10885
_cod_depositor_comments
;
The following automatic conversions were performed:

'_symmetry_cell_setting' value 'Monoclinic' changed to 'monoclinic'
according to /home/saulius/struct/CIF-dictionaries/cif_core.dic
dictionary named 'cif_core.dic' version 2.4.2 from 2011-04-26.

Automatic conversion script
Id: cif_fix_values 1891 2012-01-12 08:04:46Z andrius 
;
_cod_original_sg_symbol_H-M C2/c
_cod_original_formula_sum 'C36.50 H28 Cl Ni P2 S3'
_cod_database_code 4331944

loop_
_symmetry_equiv_pos_as_xyz
'x, y, z'
'-x, y, -z+1/2'
'x+1/2, y+1/2, z'
'-x+1/2, y+1/2, -z+1/2'
'-x, -y, -z'
'x, -y, z-1/2'
'-x+1/2, -y+1/2, -z'
'x+1/2, -y+1/2, z-1/2'

loop_
_atom_site_label
_atom_site_type_symbol
_atom_site_fract_x
_atom_site_fract_y
_atom_site_fract_z
_atom_site_U_iso_or_equiv
_atom_site_adp_type
_atom_site_occupancy
_atom_site_symmetry_multiplicity
_atom_site_calc_flag
_atom_site_refinement_flags
Ni Ni 0.073917(19) 0.76145(5) 0.117725(14) 0.04479(16) Uani 1 1 d .
S1 S 0.09422(4) 0.81423(13) 0.04722(3) 0.0617(3) Uani 1 1 d .
S2 S 0.08742(5) 0.93259(12) 0.17031(4) 0.0717(3) Uani 1 1 d .
S3 S 0.06305(5) 0.54544(10) 0.14565(4) 0.0572(3) Uani 1 1 d .
P1 P 0.16647(4) 0.72549(10) 0.12638(3) 0.0440(2) Uani 1 1 d .
P2 P -0.02411(4) 0.80163(9) 0.11008(3) 0.0427(2) Uani 1 1 d .
C1 C 0.20601(16) 0.8143(4) 0.08384(12) 0.0498(9) Uani 1 1 d .
C2 C 0.17110(17) 0.8474(4) 0.04709(12) 0.0524(9) Uani 1 1 d .
C3 C 0.1981(2) 0.9104(5) 0.01056(14) 0.0721(13) Uani 1 1 d .
H3A H 0.1758 0.9312 -0.0148 0.086 Uiso 1 1 calc R
C4 C 0.2577(2) 0.9411(6) 0.01249(16) 0.0802(14) Uani 1 1 d .
H4A H 0.2753 0.9835 -0.0117 0.096 Uiso 1 1 calc R
C5 C 0.2919(2) 0.9104(6) 0.04950(17) 0.0830(15) Uani 1 1 d .
H5A H 0.3319 0.9336 0.0506 0.100 Uiso 1 1 calc R
C6 C 0.26616(18) 0.8447(5) 0.08491(14) 0.0706(13) Uani 1 1 d .
H6A H 0.2892 0.8207 0.1097 0.085 Uiso 1 1 calc R
C7 C 0.19104(17) 0.7876(4) 0.17989(12) 0.0491(9) Uani 1 1 d .
C8 C 0.15363(18) 0.8858(4) 0.19846(13) 0.0580(10) Uani 1 1 d .
C9 C 0.1700(2) 0.9407(5) 0.23972(16) 0.0798(14) Uani 1 1 d .
H9A H 0.1465 1.0082 0.2528 0.096 Uiso 1 1 calc R
C10 C 0.2213(3) 0.8948(6) 0.26121(16) 0.0866(16) Uani 1 1 d .
H10A H 0.2313 0.9314 0.2889 0.104 Uiso 1 1 calc R
C11 C 0.2569(2) 0.7984(6) 0.24297(16) 0.0766(14) Uani 1 1 d .
H11A H 0.2910 0.7688 0.2581 0.092 Uiso 1 1 calc R
C12 C 0.24249(19) 0.7442(4) 0.20186(14) 0.0615(11) Uani 1 1 d .
H12A H 0.2671 0.6788 0.1888 0.074 Uiso 1 1 calc R
C13 C 0.18039(16) 0.5411(4) 0.12355(11) 0.0490(9) Uani 1 1 d .
C14 C 0.13151(17) 0.4630(4) 0.13552(12) 0.0496(9) Uani 1 1 d .
C15 C 0.1371(2) 0.3177(4) 0.13743(15) 0.0666(11) Uani 1 1 d .
H15A H 0.1054 0.2632 0.1464 0.080 Uiso 1 1 calc R
C16 C 0.1899(3) 0.2562(5) 0.12593(18) 0.0813(15) Uani 1 1 d .
H16A H 0.1934 0.1600 0.1269 0.098 Uiso 1 1 calc R
C17 C 0.2373(3) 0.3353(6) 0.11304(17) 0.0851(16) Uani 1 1 d .
H17A H 0.2724 0.2921 0.1050 0.102 Uiso 1 1 calc R
C18 C 0.23322(19) 0.4782(5) 0.11195(14) 0.0642(11) Uani 1 1 d .
H18A H 0.2655 0.5317 0.1035 0.077 Uiso 1 1 calc R
C19 C -0.04304(16) 0.9858(4) 0.11347(12) 0.0477(8) Uani 1 1 d .
C20 C -0.0122(2) 1.0801(4) 0.08862(17) 0.0719(13) Uani 1 1 d .
H20A H 0.0176 1.0487 0.0702 0.086 Uiso 1 1 calc R
C21 C -0.0245(2) 1.2211(5) 0.0904(2) 0.0883(17) Uani 1 1 d .
H21A H -0.0041 1.2832 0.0726 0.106 Uiso 1 1 calc R
C22 C -0.0669(2) 1.2685(5) 0.1187(2) 0.0800(15) Uani 1 1 d .
H22A H -0.0745 1.3633 0.1209 0.096 Uiso 1 1 calc R
C23 C -0.0979(2) 1.1767(5) 0.14340(18) 0.0824(14) Uani 1 1 d .
H23A H -0.1271 1.2093 0.1621 0.099 Uiso 1 1 calc R
C24 C -0.08651(19) 1.0342(4) 0.14124(15) 0.0656(11) Uani 1 1 d .
H24A H -0.1081 0.9723 0.1584 0.079 Uiso 1 1 calc R
C25 C -0.05493(16) 0.7406(4) 0.05760(12) 0.0470(8) Uani 1 1 d .
C26 C -0.0866(2) 0.8245(5) 0.02844(15) 0.0812(15) Uani 1 1 d .
H26A H -0.0915 0.9184 0.0348 0.097 Uiso 1 1 calc R
C27 C -0.1107(3) 0.7697(6) -0.00982(18) 0.0961(19) Uani 1 1 d .
H27A H -0.1323 0.8266 -0.0291 0.115 Uiso 1 1 calc R
C28 C -0.1034(2) 0.6320(6) -0.01987(14) 0.0776(14) Uani 1 1 d .
H28A H -0.1202 0.5955 -0.0458 0.093 Uiso 1 1 calc R
C29 C -0.07155(18) 0.5491(5) 0.00794(14) 0.0634(11) Uani 1 1 d .
H29A H -0.0664 0.4556 0.0011 0.076 Uiso 1 1 calc R
C30 C -0.04669(17) 0.6030(4) 0.04654(13) 0.0532(9) Uani 1 1 d .
H30A H -0.0242 0.5459 0.0652 0.064 Uiso 1 1 calc R
C31 C -0.06918(16) 0.7155(4) 0.15166(12) 0.0446(8) Uani 1 1 d .
C32 C -0.05061(19) 0.7216(4) 0.19597(13) 0.0594(10) Uani 1 1 d .
H32A H -0.0161 0.7692 0.2037 0.071 Uiso 1 1 calc R
C33 C -0.0831(2) 0.6576(5) 0.22834(14) 0.0715(12) Uani 1 1 d .
H33A H -0.0703 0.6620 0.2578 0.086 Uiso 1 1 calc R
C34 C -0.1342(2) 0.5873(5) 0.21735(15) 0.0690(12) Uani 1 1 d .
H34A H -0.1555 0.5427 0.2393 0.083 Uiso 1 1 calc R
C35 C -0.15377(19) 0.5827(5) 0.17394(15) 0.0652(11) Uani 1 1 d .
H35A H -0.1890 0.5374 0.1666 0.078 Uiso 1 1 calc R
C36 C -0.12103(17) 0.6456(4) 0.14101(13) 0.0548(9) Uani 1 1 d .
H36A H -0.1340 0.6407 0.1116 0.066 Uiso 1 1 calc R
C37 C 0.0000 0.342(2) 0.2500 0.59(4) Uani 1 2 d SD
H37A H -0.0076 0.4027 0.2247 0.703 Uiso 1 1 d .
Cl1 Cl 0.06246(19) 0.2595(4) 0.24032(11) 0.2413(19) Uani 1 1 d D

loop_
_atom_site_aniso_label
_atom_site_aniso_U_11
_atom_site_aniso_U_22
_atom_site_aniso_U_33
_atom_site_aniso_U_23
_atom_site_aniso_U_13
_atom_site_aniso_U_12
Ni 0.0427(3) 0.0443(3) 0.0473(3) 0.0045(2) -0.0009(2) 0.00085(19)
S1 0.0514(6) 0.0885(8) 0.0449(5) 0.0083(5) -0.0032(4) 0.0037(5)
S2 0.0688(7) 0.0565(7) 0.0893(8) -0.0157(6) -0.0103(6) 0.0086(5)
S3 0.0561(6) 0.0467(5) 0.0690(6) 0.0097(5) 0.0073(5) 0.0001(4)
P1 0.0428(5) 0.0489(5) 0.0402(5) 0.0038(4) -0.0023(4) -0.0012(4)
P2 0.0439(5) 0.0395(5) 0.0447(5) 0.0020(4) -0.0011(4) 0.0016(4)
C1 0.053(2) 0.051(2) 0.0450(19) 0.0059(17) 0.0025(16) -0.0043(17)
C2 0.057(2) 0.052(2) 0.048(2) 0.0064(17) 0.0022(17) 0.0008(18)
C3 0.074(3) 0.087(3) 0.055(2) 0.027(2) 0.004(2) 0.008(3)
C4 0.074(3) 0.098(4) 0.070(3) 0.025(3) 0.021(2) -0.012(3)
C5 0.066(3) 0.109(4) 0.074(3) 0.014(3) 0.009(2) -0.026(3)
C6 0.054(2) 0.097(4) 0.060(2) 0.010(2) -0.001(2) -0.015(2)
C7 0.052(2) 0.050(2) 0.0446(19) 0.0038(17) -0.0046(16) -0.0098(17)
C8 0.066(2) 0.051(2) 0.057(2) -0.0028(19) -0.0027(19) -0.008(2)
C9 0.108(4) 0.060(3) 0.071(3) -0.018(2) -0.007(3) -0.003(3)
C10 0.127(5) 0.074(3) 0.058(3) -0.008(3) -0.029(3) -0.030(3)
C11 0.085(3) 0.079(3) 0.065(3) 0.008(3) -0.027(3) -0.018(3)
C12 0.060(2) 0.066(3) 0.058(2) 0.006(2) -0.010(2) -0.008(2)
C13 0.055(2) 0.054(2) 0.0372(18) 0.0009(16) -0.0093(16) 0.0080(18)
C14 0.058(2) 0.048(2) 0.0423(19) 0.0011(16) -0.0060(16) 0.0050(18)
C15 0.083(3) 0.048(2) 0.069(3) 0.006(2) -0.005(2) 0.003(2)
C16 0.105(4) 0.054(3) 0.085(3) 0.005(2) -0.010(3) 0.023(3)
C17 0.085(4) 0.086(4) 0.084(3) 0.002(3) -0.002(3) 0.047(3)
C18 0.053(2) 0.077(3) 0.062(2) 0.006(2) -0.0028(19) 0.017(2)
C19 0.047(2) 0.0417(19) 0.054(2) -0.0001(17) -0.0014(16) 0.0034(16)
C20 0.078(3) 0.046(2) 0.092(3) 0.011(2) 0.029(3) 0.011(2)
C21 0.089(4) 0.044(2) 0.133(5) 0.020(3) 0.029(3) 0.007(2)
C22 0.076(3) 0.045(2) 0.120(4) -0.001(3) 0.012(3) 0.014(2)
C23 0.079(3) 0.069(3) 0.100(4) -0.002(3) 0.025(3) 0.023(3)
C24 0.063(3) 0.054(2) 0.080(3) 0.005(2) 0.013(2) 0.008(2)
C25 0.047(2) 0.048(2) 0.0455(19) 0.0014(16) -0.0027(16) -0.0018(16)
C26 0.116(4) 0.058(3) 0.068(3) -0.001(2) -0.033(3) 0.018(3)
C27 0.129(5) 0.089(4) 0.069(3) 0.002(3) -0.045(3) 0.008(3)
C28 0.083(3) 0.103(4) 0.047(2) -0.007(3) -0.003(2) -0.016(3)
C29 0.059(2) 0.063(3) 0.068(3) -0.015(2) 0.014(2) -0.013(2)
C30 0.052(2) 0.052(2) 0.057(2) -0.0031(18) 0.0014(17) 0.0006(17)
C31 0.0442(19) 0.0408(18) 0.049(2) 0.0035(16) 0.0021(15) 0.0031(15)
C32 0.057(2) 0.068(3) 0.053(2) 0.005(2) -0.0040(19) -0.011(2)
C33 0.075(3) 0.088(3) 0.051(2) 0.003(2) 0.008(2) -0.007(3)
C34 0.074(3) 0.066(3) 0.067(3) 0.008(2) 0.023(2) -0.002(2)
C35 0.057(2) 0.064(3) 0.075(3) -0.007(2) 0.010(2) -0.013(2)
C36 0.049(2) 0.058(2) 0.057(2) -0.0005(19) 0.0049(17) -0.0023(18)
C37 0.088(12) 1.33(12) 0.34(3) 0.000 0.047(16) 0.000
Cl1 0.287(4) 0.265(4) 0.173(3) 0.034(2) 0.052(3) 0.130(3)

loop_
_atom_type_symbol
_atom_type_description
_atom_type_scat_dispersion_real
_atom_type_scat_dispersion_imag
_atom_type_scat_source
C C 0.0033 0.0016 'International Tables Vol C Tables 4.2.6.8 and 6.1.1.4'
H H 0.0000 0.0000 'International Tables Vol C Tables 4.2.6.8 and 6.1.1.4'
P P 0.1023 0.0942 'International Tables Vol C Tables 4.2.6.8 and 6.1.1.4'
S S 0.1246 0.1234 'International Tables Vol C Tables 4.2.6.8 and 6.1.1.4'
Cl Cl 0.1484 0.1585 'International Tables Vol C Tables 4.2.6.8 and 6.1.1.4'
Ni Ni 0.3393 1.1124 'International Tables Vol C Tables 4.2.6.8 and 6.1.1.4'

loop_
_geom_angle_atom_site_label_1
_geom_angle_atom_site_label_2
_geom_angle_atom_site_label_3
_geom_angle
_geom_angle_site_symmetry_1
P1 Ni S1 86.36(4) .
P1 Ni P2 178.73(4) .
S1 Ni P2 94.64(4) .
P1 Ni S3 85.26(4) .
S1 Ni S3 126.01(5) .
P2 Ni S3 94.77(4) .
P1 Ni S2 85.09(4) .
S1 Ni S2 117.66(5) .
P2 Ni S2 93.75(4) .
S3 Ni S2 114.57(5) .
C2 S1 Ni 105.12(12) .
C8 S2 Ni 104.43(14) .
C14 S3 Ni 104.33(13) .
C1 P1 C7 109.51(17) .
C1 P1 C13 110.22(18) .
C7 P1 C13 108.54(17) .
C1 P1 Ni 109.55(13) .
C7 P1 Ni 110.01(13) .
C13 P1 Ni 108.99(13) .
C25 P2 C19 106.05(17) .
C25 P2 C31 104.01(17) .
C19 P2 C31 105.55(16) .
C25 P2 Ni 113.20(13) .
C19 P2 Ni 113.01(12) .
C31 P2 Ni 114.17(12) .
C2 C1 C6 120.8(3) .
C2 C1 P1 113.5(3) .
C6 C1 P1 125.7(3) .
C1 C2 C3 118.6(4) .
C1 C2 S1 120.1(3) .
C3 C2 S1 121.3(3) .
C4 C3 C2 119.7(4) .
C5 C4 C3 121.3(4) .
C4 C5 C6 119.3(4) .
C5 C6 C1 120.3(4) .
C12 C7 C8 121.3(4) .
C12 C7 P1 124.7(3) .
C8 C7 P1 114.0(3) .
C7 C8 C9 117.6(4) .
C7 C8 S2 119.7(3) .
C9 C8 S2 122.7(4) .
C10 C9 C8 120.0(5) .
C11 C10 C9 121.8(4) .
C10 C11 C12 119.5(5) .
C11 C12 C7 119.8(5) .
C18 C13 C14 121.3(4) .
C18 C13 P1 126.3(3) .
C14 C13 P1 112.4(3) .
C13 C14 C15 118.6(4) .
C13 C14 S3 120.2(3) .
C15 C14 S3 121.2(3) .
C16 C15 C14 119.6(5) .
C17 C16 C15 120.9(4) .
C16 C17 C18 120.5(4) .
C17 C18 C13 119.1(5) .
C20 C19 C24 118.7(4) .
C20 C19 P2 119.3(3) .
C24 C19 P2 122.0(3) .
C19 C20 C21 121.4(4) .
C22 C21 C20 119.5(5) .
C23 C22 C21 119.8(4) .
C22 C23 C24 121.1(4) .
C19 C24 C23 119.5(4) .
C30 C25 C26 118.5(4) .
C30 C25 P2 118.1(3) .
C26 C25 P2 123.4(3) .
C27 C26 C25 120.2(5) .
C28 C27 C26 120.7(5) .
C29 C28 C27 119.9(4) .
C28 C29 C30 120.2(4) .
C25 C30 C29 120.6(4) .
C36 C31 C32 118.8(3) .
C36 C31 P2 122.7(3) .
C32 C31 P2 118.5(3) .
C33 C32 C31 120.4(4) .
C34 C33 C32 120.3(4) .
C33 C34 C35 120.0(4) .
C34 C35 C36 120.1(4) .
C31 C36 C35 120.4(4) .
Cl1 C37 Cl1 122.3(14) 2

loop_
_geom_bond_atom_site_label_1
_geom_bond_atom_site_label_2
_geom_bond_distance
_geom_bond_site_symmetry_2
Ni P1 2.1270(10) .
Ni S1 2.2392(11) .
Ni P2 2.2519(10) .
Ni S3 2.2564(11) .
Ni S2 2.3010(12) .
S1 C2 1.763(4) .
S2 C8 1.762(4) .
S3 C14 1.767(4) .
P1 C1 1.791(4) .
P1 C7 1.798(4) .
P1 C13 1.803(4) .
P2 C25 1.813(4) .
P2 C19 1.825(4) .
P2 C31 1.826(4) .
C1 C2 1.384(5) .
C1 C6 1.388(5) .
C2 C3 1.404(6) .
C3 C4 1.378(6) .
C4 C5 1.376(7) .
C5 C6 1.376(6) .
C7 C12 1.390(5) .
C7 C8 1.390(6) .
C8 C9 1.394(6) .
C9 C10 1.387(7) .
C10 C11 1.351(7) .
C11 C12 1.377(6) .
C13 C18 1.387(5) .
C13 C14 1.387(5) .
C14 C15 1.405(6) .
C15 C16 1.378(7) .
C16 C17 1.373(8) .
C17 C18 1.377(7) .
C19 C20 1.373(6) .
C19 C24 1.381(5) .
C20 C21 1.385(6) .
C21 C22 1.369(7) .
C22 C23 1.357(7) .
C23 C24 1.396(6) .
C25 C30 1.378(5) .
C25 C26 1.382(6) .
C26 C27 1.371(7) .
C27 C28 1.369(7) .
C28 C29 1.353(7) .
C29 C30 1.383(6) .
C31 C36 1.382(5) .
C31 C32 1.393(5) .
C32 C33 1.375(6) .
C33 C34 1.371(6) .
C34 C35 1.374(6) .
C35 C36 1.386(6) .
C37 Cl1 1.648(10) 2
C37 Cl1 1.648(10) .
